data_7106075
loop_
_publ_author_name
'Ahmed Al-Harbi'
'Wesley Sattler'
'Aaron Sattler'
'Gerard Parkin'

_publ_section_title
;
 Synthesis and Structural Characterization of
 Tris(2-oxo-1-t-butylimidazolyl) and Tris(2-oxo-1-methylbenzimidazolyl)
 hydroborato Complexes: A New Class of Tripodal Oxygen Donor Ligand
;
_journal_name_full Chem.Commun.
_journal_page_first 3123
_journal_paper_doi 10.1039/c0cc03943h
_journal_volume 47
_journal_year 2011
_chemical_formula_sum 'C42 H52 B N6 O6 Re'
_chemical_formula_weight 933.91
_chemical_name_systematic
;
?
;
_space_group_IT_number 147
_symmetry_cell_setting trigonal
_symmetry_space_group_name_Hall '-P 3'
_symmetry_space_group_name_H-M 'P -3'
_atom_sites_solution_hydrogens geom
_atom_sites_solution_primary direct
_atom_sites_solution_secondary difmap
_audit_creation_method SHELXL-97
_cell_angle_alpha 90.00
_cell_angle_beta 90.00
_cell_angle_gamma 120.00
_cell_formula_units_Z 2
_cell_length_a 16.131(2)
_cell_length_b 16.131(2)
_cell_length_c 9.6857(14)
_cell_measurement_reflns_used 9884
_cell_measurement_temperature 200(2)
_cell_measurement_theta_max 27.77
_cell_measurement_theta_min 2.53
_cell_volume 2182.7(5)
_computing_cell_refinement 'Bruker SAINT'
_computing_data_collection 'Bruker APEX2'
_computing_data_reduction 'Bruker SAINT'
_computing_molecular_graphics 'Bruker SHELXTL'
_computing_publication_material 'Bruker SHELXTL'
_computing_structure_refinement 'SHELXL-97 (Sheldrick, 2008)'
_computing_structure_solution 'SHELXS-97 (Sheldrick, 2008)'
_diffrn_ambient_temperature 200(2)
_diffrn_measured_fraction_theta_full 0.998
_diffrn_measured_fraction_theta_max 0.998
_diffrn_measurement_device_type 'Bruker APEX-II CCD'
_diffrn_measurement_method '\f and \w scans'
_diffrn_radiation_monochromator graphite
_diffrn_radiation_source 'fine-focus sealed tube'
_diffrn_radiation_type MoK\a
_diffrn_radiation_wavelength 0.71073
_diffrn_reflns_av_R_equivalents 0.0818
_diffrn_reflns_av_sigmaI/netI 0.0550
_diffrn_reflns_limit_h_max 23
_diffrn_reflns_limit_h_min -22
_diffrn_reflns_limit_k_max 23
_diffrn_reflns_limit_k_min -23
_diffrn_reflns_limit_l_max 13
_diffrn_reflns_limit_l_min -13
_diffrn_reflns_number 34854
_diffrn_reflns_theta_full 30.71
_diffrn_reflns_theta_max 30.71
_diffrn_reflns_theta_min 1.46
_exptl_absorpt_coefficient_mu 2.835
_exptl_absorpt_correction_T_max 0.9722
_exptl_absorpt_correction_T_min 0.8712
_exptl_absorpt_correction_type empirical
_exptl_absorpt_process_details sadabs
_exptl_crystal_colour Colorless
_exptl_crystal_density_diffrn 1.421
_exptl_crystal_density_method 'not measured'
_exptl_crystal_description Block
_exptl_crystal_F_000 948
_exptl_crystal_size_max 0.05
_exptl_crystal_size_mid 0.04
_exptl_crystal_size_min 0.01
_refine_diff_density_max 4.813
_refine_diff_density_min -6.921
_refine_diff_density_rms 0.242
_refine_ls_extinction_method none
_refine_ls_goodness_of_fit_ref 1.131
_refine_ls_hydrogen_treatment mixed
_refine_ls_matrix_type full
_refine_ls_number_parameters 175
_refine_ls_number_reflns 4523
_refine_ls_number_restraints 0
_refine_ls_restrained_S_all 1.131
_refine_ls_R_factor_all 0.0822
_refine_ls_R_factor_gt 0.0363
_refine_ls_shift/su_max 0.000
_refine_ls_shift/su_mean 0.000
_refine_ls_structure_factor_coef Fsqd
_refine_ls_weighting_details 'calc w=1/[\s^2^(Fo^2^)+(0.0147P)^2^+2.0982P] where P=(Fo^2^+2Fc^2^)/3'
_refine_ls_weighting_scheme calc
_refine_ls_wR_factor_gt 0.0586
_refine_ls_wR_factor_ref 0.0714
_reflns_number_gt 3279
_reflns_number_total 4523
_reflns_threshold_expression >2sigma(I)
_cod_data_source_file C0CC03943H.TXT
_cod_data_source_block ttores10
_cod_depositor_comments
;
The following automatic conversions were performed:

'_symmetry_cell_setting' value 'Trigonal' changed to 'trigonal'
according to the built-in table from CIF Core dictionary named
'cif_core.dic' version 2.4.1 from
2010-06-29.

'_exptl_absorpt_correction_type' value 'EMPIRICAL'
changed to 'empirical' according to the built-in table from CIF Core
dictionary named 'cif_core.dic' version 2.4.1 from 2010-06-29.

Automatic conversion script
Id: cif_fix_values 1646 2011-03-28 12:23:43Z adriana 
;
_cod_original_cell_volume 2182.6(6)
_cod_original_sg_symbol_H-M P-3
_cod_database_code 7106075

loop_
_symmetry_equiv_pos_as_xyz
'x, y, z'
'-y, x-y, z'
'-x+y, -x, z'
'-x, -y, -z'
'y, -x+y, -z'
'x-y, x, -z'

loop_
_atom_site_label
_atom_site_type_symbol
_atom_site_fract_x
_atom_site_fract_y
_atom_site_fract_z
_atom_site_U_iso_or_equiv
_atom_site_adp_type
_atom_site_occupancy
_atom_site_symmetry_multiplicity
_atom_site_calc_flag
_atom_site_refinement_flags
_atom_site_disorder_assembly
_atom_site_disorder_group
Re Re 0.6667 0.3333 0.38047(3) 0.03708(8) Uani 1 3 d S . .
B B 0.6667 0.3333 -0.0297(7) 0.0334(15) Uani 1 3 d S . .
H1 H 0.6667 0.3333 -0.126(8) 0.049(17) Uiso 1 3 d S . .
N11 N 0.5712(2) 0.3255(2) 0.0184(3) 0.0322(7) Uani 1 1 d . . .
N12 N 0.4627(2) 0.3456(2) 0.1294(4) 0.0375(7) Uani 1 1 d . . .
O1 O 0.7302(3) 0.5029(3) 0.5762(3) 0.0647(10) Uani 1 1 d . . .
O11 O 0.61054(19) 0.39638(19) 0.2381(3) 0.0367(6) Uani 1 1 d . . .
C1 C 0.7071(3) 0.4387(3) 0.5000(4) 0.0481(11) Uani 1 1 d . . .
C11 C 0.5534(3) 0.3578(2) 0.1375(4) 0.0328(8) Uani 1 1 d . . .
C12 C 0.4906(3) 0.2912(3) -0.0647(4) 0.0363(9) Uani 1 1 d . . .
H12A H 0.4833 0.2636 -0.1537 0.044 Uiso 1 1 calc R . .
C13 C 0.4249(3) 0.3036(3) 0.0018(4) 0.0410(9) Uani 1 1 d . . .
H13A H 0.3632 0.2868 -0.0321 0.049 Uiso 1 1 calc R . .
C14 C 0.4204(3) 0.3857(3) 0.2272(4) 0.0455(10) Uani 1 1 d . . .
C15 C 0.4700(5) 0.4912(4) 0.2095(7) 0.105(3) Uani 1 1 d . . .
H15A H 0.4580 0.5065 0.1163 0.157 Uiso 1 1 calc R . .
H15B H 0.5389 0.5180 0.2228 0.157 Uiso 1 1 calc R . .
H15C H 0.4457 0.5187 0.2777 0.157 Uiso 1 1 calc R . .
C16 C 0.3137(4) 0.3407(5) 0.1978(7) 0.0867(19) Uani 1 1 d . . .
H16A H 0.3045 0.3613 0.1067 0.130 Uiso 1 1 calc R . .
H16B H 0.2841 0.3611 0.2684 0.130 Uiso 1 1 calc R . .
H16C H 0.2839 0.2708 0.1994 0.130 Uiso 1 1 calc R . .
C17 C 0.4301(5) 0.3600(5) 0.3743(6) 0.0885(19) Uani 1 1 d . . .
H17A H 0.4981 0.3892 0.3980 0.133 Uiso 1 1 calc R . .
H17B H 0.3993 0.2903 0.3832 0.133 Uiso 1 1 calc R . .
H17C H 0.3992 0.3841 0.4371 0.133 Uiso 1 1 calc R . .
C100 C 0.7481(7) 0.7024(7) 0.3361(9) 0.139(4) Uani 1 1 d . . .
H10F H 0.7096 0.6490 0.3936 0.167 Uiso 1 1 calc R . .
C101 C 0.7745(8) 0.7943(7) 0.3806(11) 0.160(4) Uani 1 1 d . . .
H10D H 0.7533 0.8033 0.4679 0.192 Uiso 1 1 calc R . .
C102 C 0.8308(6) 0.8720(6) 0.2994(9) 0.108(2) Uani 1 1 d . . .
H10E H 0.8488 0.9351 0.3282 0.130 Uiso 1 1 calc R . .
C103 C 0.8600(5) 0.8552(6) 0.1756(8) 0.097(2) Uani 1 1 d . . .
H10C H 0.9002 0.9076 0.1175 0.116 Uiso 1 1 calc R . .
C104 C 0.8325(4) 0.7646(6) 0.1341(8) 0.0898(19) Uani 1 1 d . . .
H10A H 0.8534 0.7548 0.0471 0.108 Uiso 1 1 calc R . .
C105 C 0.7764(5) 0.6888(5) 0.2131(7) 0.0886(19) Uani 1 1 d . . .
H10B H 0.7570 0.6258 0.1818 0.106 Uiso 1 1 calc R . .

loop_
_atom_site_aniso_label
_atom_site_aniso_U_11
_atom_site_aniso_U_22
_atom_site_aniso_U_33
_atom_site_aniso_U_23
_atom_site_aniso_U_13
_atom_site_aniso_U_12
Re 0.04507(11) 0.04507(11) 0.02112(10) 0.000 0.000 0.02253(5)
B 0.037(2) 0.037(2) 0.027(3) 0.000 0.000 0.0183(12)
N11 0.0342(17) 0.0367(18) 0.0281(15) -0.0003(13) -0.0015(13) 0.0194(15)
N12 0.0378(18) 0.0387(18) 0.0389(17) 0.0012(16) 0.0016(16) 0.0212(15)
O1 0.082(3) 0.067(2) 0.0424(18) -0.0169(16) -0.0009(17) 0.036(2)
O11 0.0456(16) 0.0399(15) 0.0273(13) -0.0033(12) -0.0030(12) 0.0235(13)
C1 0.060(3) 0.062(3) 0.028(2) 0.000(2) 0.005(2) 0.034(3)
C11 0.039(2) 0.0294(19) 0.0283(19) 0.0032(16) 0.0050(17) 0.0162(17)
C12 0.037(2) 0.036(2) 0.0340(19) -0.0010(16) -0.0054(16) 0.0174(18)
C13 0.038(2) 0.040(2) 0.045(2) 0.0006(19) -0.0038(19) 0.020(2)
C14 0.048(3) 0.050(3) 0.047(2) 0.002(2) 0.010(2) 0.032(2)
C15 0.134(6) 0.051(3) 0.127(6) 0.002(4) 0.068(5) 0.044(4)
C16 0.073(4) 0.103(5) 0.104(5) -0.030(4) 0.003(3) 0.059(4)
C17 0.107(5) 0.137(5) 0.056(3) 0.014(4) 0.032(4) 0.087(4)
C100 0.177(9) 0.129(7) 0.115(7) 0.056(6) 0.083(7) 0.080(7)
C101 0.202(10) 0.131(8) 0.135(8) 0.022(7) 0.104(8) 0.076(8)
C102 0.101(6) 0.103(6) 0.119(7) 0.014(5) 0.023(5) 0.051(5)
C103 0.077(5) 0.114(6) 0.094(5) 0.040(5) 0.017(4) 0.045(5)
C104 0.068(4) 0.125(6) 0.079(4) 0.023(5) 0.009(4) 0.050(4)
C105 0.077(4) 0.105(5) 0.095(5) 0.016(4) 0.015(4) 0.054(4)

loop_
_atom_type_symbol
_atom_type_description
_atom_type_scat_dispersion_real
_atom_type_scat_dispersion_imag
_atom_type_scat_source
C C 0.0033 0.0016 'International Tables Vol C Tables 4.2.6.8 and 6.1.1.4'
H H 0.0000 0.0000 'International Tables Vol C Tables 4.2.6.8 and 6.1.1.4'
B B 0.0013 0.0007 'International Tables Vol C Tables 4.2.6.8 and 6.1.1.4'
N N 0.0061 0.0033 'International Tables Vol C Tables 4.2.6.8 and 6.1.1.4'
O O 0.0106 0.0060 'International Tables Vol C Tables 4.2.6.8 and 6.1.1.4'
Re Re -1.0185 7.2310 'International Tables Vol C Tables 4.2.6.8 and 6.1.1.4'

loop_
_geom_angle_atom_site_label_1
_geom_angle_atom_site_label_2
_geom_angle_atom_site_label_3
_geom_angle
_geom_angle_site_symmetry_1
_geom_angle_site_symmetry_3
_geom_angle_publ_flag
C1 Re C1 86.1(2) 3_665 2_655 ?
C1 Re C1 86.1(2) 3_665 . ?
C1 Re C1 86.1(2) 2_655 . ?
C1 Re O11 172.38(16) 3_665 . ?
C1 Re O11 100.36(15) 2_655 . ?
C1 Re O11 90.31(15) . . ?
C1 Re O11 100.36(15) 3_665 2_655 ?
C1 Re O11 90.31(15) 2_655 2_655 ?
C1 Re O11 172.38(16) . 2_655 ?
O11 Re O11 83.69(10) . 2_655 ?
C1 Re O11 90.31(15) 3_665 3_665 ?
C1 Re O11 172.38(16) 2_655 3_665 ?
C1 Re O11 100.36(15) . 3_665 ?
O11 Re O11 83.69(10) . 3_665 ?
O11 Re O11 83.69(10) 2_655 3_665 ?
H1 B N11 107.5(3) . 2_655 ?
H1 B N11 107.5(3) . 3_665 ?
N11 B N11 111.4(2) 2_655 3_665 ?
H1 B N11 107.5(3) . . ?
N11 B N11 111.4(2) 2_655 . ?
N11 B N11 111.4(2) 3_665 . ?
H1 B H1 0.000(6) . . ?
N11 B H1 107.5(3) 2_655 . ?
N11 B H1 107.5(3) 3_665 . ?
N11 B H1 107.5(3) . . ?
C11 N11 C12 108.2(3) . . ?
C11 N11 B 128.1(3) . . ?
C12 N11 B 123.5(3) . . ?
C11 N12 C13 107.1(3) . . ?
C11 N12 C14 125.9(3) . . ?
C13 N12 C14 126.2(3) . . ?
C11 O11 Re 129.1(2) . . ?
O1 C1 Re 178.3(4) . . ?
O11 C11 N11 126.9(3) . . ?
O11 C11 N12 124.9(3) . . ?
N11 C11 N12 108.1(3) . . ?
C13 C12 N11 108.4(3) . . ?
C13 C12 H12A 125.8 . . ?
N11 C12 H12A 125.8 . . ?
C12 C13 N12 108.2(3) . . ?
C12 C13 H13A 125.9 . . ?
N12 C13 H13A 125.9 . . ?
C15 C14 N12 108.8(4) . . ?
C15 C14 C17 110.6(5) . . ?
N12 C14 C17 110.3(4) . . ?
C15 C14 C16 110.9(5) . . ?
N12 C14 C16 109.1(4) . . ?
C17 C14 C16 107.0(4) . . ?
C14 C15 H15A 109.5 . . ?
C14 C15 H15B 109.5 . . ?
H15A C15 H15B 109.5 . . ?
C14 C15 H15C 109.5 . . ?
H15A C15 H15C 109.5 . . ?
H15B C15 H15C 109.5 . . ?
C14 C16 H16A 109.5 . . ?
C14 C16 H16B 109.5 . . ?
H16A C16 H16B 109.5 . . ?
C14 C16 H16C 109.5 . . ?
H16A C16 H16C 109.5 . . ?
H16B C16 H16C 109.5 . . ?
C14 C17 H17A 109.5 . . ?
C14 C17 H17B 109.5 . . ?
H17A C17 H17B 109.5 . . ?
C14 C17 H17C 109.5 . . ?
H17A C17 H17C 109.5 . . ?
H17B C17 H17C 109.5 . . ?
C105 C100 C101 120.3(8) . . ?
C105 C100 H10F 119.8 . . ?
C101 C100 H10F 119.8 . . ?
C102 C101 C100 120.5(8) . . ?
C102 C101 H10D 119.7 . . ?
C100 C101 H10D 119.7 . . ?
C103 C102 C101 117.4(8) . . ?
C103 C102 H10E 121.3 . . ?
C101 C102 H10E 121.3 . . ?
C104 C103 C102 120.9(7) . . ?
C104 C103 H10C 119.5 . . ?
C102 C103 H10C 119.5 . . ?
C105 C104 C103 121.4(7) . . ?
C105 C104 H10A 119.3 . . ?
C103 C104 H10A 119.3 . . ?
C100 C105 C104 119.4(8) . . ?
C100 C105 H10B 120.3 . . ?
C104 C105 H10B 120.3 . . ?

loop_
_geom_bond_atom_site_label_1
_geom_bond_atom_site_label_2
_geom_bond_distance
_geom_bond_site_symmetry_2
_geom_bond_publ_flag
Re C1 1.883(5) 3_665 ?
Re C1 1.883(5) 2_655 ?
Re C1 1.883(5) . ?
Re O11 2.162(3) . ?
Re O11 2.162(3) 2_655 ?
Re O11 2.162(3) 3_665 ?
B H1 0.94(8) . ?
B N11 1.553(4) 2_655 ?
B N11 1.553(4) 3_665 ?
B N11 1.553(4) . ?
B H1 0.94(8) . ?
N11 C11 1.354(5) . ?
N11 C12 1.388(5) . ?
N12 C11 1.378(5) . ?
N12 C13 1.395(5) . ?
N12 C14 1.490(5) . ?
O1 C1 1.171(5) . ?
O11 C11 1.270(4) . ?
C12 C13 1.338(6) . ?
C12 H12A 0.9500 . ?
C13 H13A 0.9500 . ?
C14 C15 1.485(7) . ?
C14 C17 1.514(7) . ?
C14 C16 1.523(7) . ?
C15 H15A 0.9800 . ?
C15 H15B 0.9800 . ?
C15 H15C 0.9800 . ?
C16 H16A 0.9800 . ?
C16 H16B 0.9800 . ?
C16 H16C 0.9800 . ?
C17 H17A 0.9800 . ?
C17 H17B 0.9800 . ?
C17 H17C 0.9800 . ?
C100 C105 1.332(10) . ?
C100 C101 1.391(11) . ?
C100 H10F 0.9500 . ?
C101 C102 1.369(11) . ?
C101 H10D 0.9500 . ?
C102 C103 1.365(10) . ?
C102 H10E 0.9500 . ?
C103 C104 1.358(9) . ?
C103 H10C 0.9500 . ?
C104 C105 1.340(9) . ?
C104 H10A 0.9500 . ?
C105 H10B 0.9500 . ?
